data_7218691
loop_
_publ_author_name
'Huang, RongYi'
'Xue, Chen'
'Zhu, Chang-Hai'
'Wang, Zhu-Qing'
'Xu, Heng'
'Ren, Xiao-Ming'

_publ_section_title
;
 Charge-transfer metal-organic frameworks based on CuCN architecture
 units: crystal structures, luminescence properties and theoretical
 investigations
;
_journal_name_full 'RSC Adv.'
_journal_paper_doi 10.1039/C4RA11652F
_journal_year 2014
_chemical_formula_moiety 'C9 H9 Cu N3'
_chemical_formula_sum 'C9 H9 Cu N3'
_chemical_formula_weight 222.73
_chemical_name_systematic
; 
 ? 
;
_space_group_IT_number 70
_symmetry_cell_setting orthorhombic
_symmetry_space_group_name_Hall '-F 2uv 2vw'
_symmetry_space_group_name_H-M 'F d d d :2'
_atom_sites_solution_hydrogens geom
_atom_sites_solution_primary direct
_atom_sites_solution_secondary difmap
_audit_creation_method SHELXL-97
_cell_angle_alpha 90.00
_cell_angle_beta 90.00
_cell_angle_gamma 90.00
_cell_formula_units_Z 32
_cell_length_a 13.868(3)
_cell_length_b 22.973(4)
_cell_length_c 24.215(4)
_cell_measurement_reflns_used 2236
_cell_measurement_temperature 296(2)
_cell_measurement_theta_max 25.50
_cell_measurement_theta_min 5.16
_cell_volume 7715(2)
_computing_cell_refinement 'Bruker SMART'
_computing_data_collection 'Bruker SMART'
_computing_data_reduction 'Bruker SAINT'
_computing_molecular_graphics 'Bruker SHELXTL'
_computing_publication_material 'Bruker SHELXTL'
_computing_structure_refinement 'SHELXL-97 (Sheldrick, 1997)'
_computing_structure_solution 'SHELXS-97 (Sheldrick, 1990)'
_diffrn_ambient_temperature 296(2)
_diffrn_measured_fraction_theta_full 0.990
_diffrn_measured_fraction_theta_max 0.990
_diffrn_measurement_device_type 'CCD area detector'
_diffrn_measurement_method 'phi and omega scans'
_diffrn_radiation_monochromator graphite
_diffrn_radiation_source 'fine-focus sealed tube'
_diffrn_radiation_type MoK\a
_diffrn_radiation_wavelength 0.71073
_diffrn_reflns_av_R_equivalents 0.0698
_diffrn_reflns_av_sigmaI/netI 0.0445
_diffrn_reflns_limit_h_max 16
_diffrn_reflns_limit_h_min -13
_diffrn_reflns_limit_k_max 18
_diffrn_reflns_limit_k_min -27
_diffrn_reflns_limit_l_max 26
_diffrn_reflns_limit_l_min -28
_diffrn_reflns_number 6519
_diffrn_reflns_theta_full 25.04
_diffrn_reflns_theta_max 25.04
_diffrn_reflns_theta_min 4.81
_exptl_absorpt_coefficient_mu 2.218
_exptl_absorpt_correction_T_max 0.7614
_exptl_absorpt_correction_T_min 0.6411
_exptl_absorpt_correction_type none
_exptl_crystal_colour yellow
_exptl_crystal_density_diffrn 1.534
_exptl_crystal_density_method 'not measured'
_exptl_crystal_description rod
_exptl_crystal_F_000 3616
_exptl_crystal_size_max 0.22
_exptl_crystal_size_mid 0.14
_exptl_crystal_size_min 0.13
_refine_diff_density_max 0.571
_refine_diff_density_min -0.344
_refine_diff_density_rms 0.064
_refine_ls_extinction_method none
_refine_ls_goodness_of_fit_ref 1.004
_refine_ls_hydrogen_treatment constr
_refine_ls_matrix_type full
_refine_ls_number_parameters 119
_refine_ls_number_reflns 1689
_refine_ls_number_restraints 0
_refine_ls_restrained_S_all 1.004
_refine_ls_R_factor_all 0.0520
_refine_ls_R_factor_gt 0.0387
_refine_ls_shift/su_max 0.003
_refine_ls_shift/su_mean 0.000
_refine_ls_structure_factor_coef Fsqd
_refine_ls_weighting_details 'calc w=1/[\s^2^(Fo^2^)+(0.0669P)^2^+0.0600P] where P=(Fo^2^+2Fc^2^)/3'
_refine_ls_weighting_scheme calc
_refine_ls_wR_factor_gt 0.1046
_refine_ls_wR_factor_ref 0.1101
_reflns_number_gt 1282
_reflns_number_total 1689
_reflns_threshold_expression >2sigma(I)
_cod_data_source_file c4ra11652f2.cif
_cod_data_source_block gg
_cod_depositor_comments
;
The following automatic conversions were performed:

'_symmetry_cell_setting' value 'Orthorhombic' changed to
'orthorhombic' according to
/usr/data/users/saulius/crontab/automatic-downloads/rss-feeds/RSC/lib/dictionaries/cif_core.dic
dictionary named 'cif_core.dic' version 2.4.2 from 2011-04-26.

Automatic conversion script
Id: cif_fix_values 2827 2014-09-09 07:05:25Z andrius 
;
_cod_original_sg_symbol_H-M Fddd
_cod_database_code 7218691

loop_
_symmetry_equiv_pos_as_xyz
'x, y, z'
'-x+3/4, -y+3/4, z'
'-x+3/4, y, -z+3/4'
'x, -y+3/4, -z+3/4'
'x, y+1/2, z+1/2'
'-x+3/4, -y+5/4, z+1/2'
'-x+3/4, y+1/2, -z+5/4'
'x, -y+5/4, -z+5/4'
'x+1/2, y, z+1/2'
'-x+5/4, -y+3/4, z+1/2'
'-x+5/4, y, -z+5/4'
'x+1/2, -y+3/4, -z+5/4'
'x+1/2, y+1/2, z'
'-x+5/4, -y+5/4, z'
'-x+5/4, y+1/2, -z+3/4'
'x+1/2, -y+5/4, -z+3/4'
'-x, -y, -z'
'x-3/4, y-3/4, -z'
'x-3/4, -y, z-3/4'
'-x, y-3/4, z-3/4'
'-x, -y+1/2, -z+1/2'
'x-3/4, y-1/4, -z+1/2'
'x-3/4, -y+1/2, z-1/4'
'-x, y-1/4, z-1/4'
'-x+1/2, -y, -z+1/2'
'x-1/4, y-3/4, -z+1/2'
'x-1/4, -y, z-1/4'
'-x+1/2, y-3/4, z-1/4'
'-x+1/2, -y+1/2, -z'
'x-1/4, y-1/4, -z'
'x-1/4, -y+1/2, z-3/4'
'-x+1/2, y-1/4, z-3/4'

loop_
_atom_site_label
_atom_site_type_symbol
_atom_site_fract_x
_atom_site_fract_y
_atom_site_fract_z
_atom_site_U_iso_or_equiv
_atom_site_adp_type
_atom_site_occupancy
_atom_site_symmetry_multiplicity
_atom_site_calc_flag
_atom_site_refinement_flags
C1 C 0.1413(2) 1.10150(12) 0.35830(12) 0.0601(8) Uani 0.50 1 d P
N1 N 0.1413(2) 1.10150(12) 0.35830(12) 0.0601(8) Uani 0.50 1 d P
Cu1 Cu 0.20470(3) 1.028572(18) 0.349415(17) 0.0621(2) Uani 1 1 d .
N4 N 0.0808(2) 0.90654(12) 0.24605(11) 0.0569(7) Uani 1 1 d .
N3 N 0.1258(2) 0.97182(11) 0.30705(11) 0.0631(8) Uani 1 1 d .
C5 C 0.1497(2) 0.92574(14) 0.27928(14) 0.0566(8) Uani 1 1 d .
C7 C 0.0816(3) 0.85825(13) 0.20829(13) 0.0551(8) Uani 1 1 d .
H7A H 0.1478 0.8506 0.1974 0.066 Uiso 1 1 calc R
H7B H 0.0462 0.8692 0.1753 0.066 Uiso 1 1 calc R
C3 C 0.0303(3) 0.98379(16) 0.28919(17) 0.0662(10) Uani 1 1 d .
H3 H -0.0073 1.0147 0.3015 0.079 Uiso 1 1 calc R
C6 C 0.2451(3) 0.89530(19) 0.28483(17) 0.0783(11) Uani 1 1 d .
H6A H 0.2803 0.9117 0.3152 0.117 Uiso 1 1 calc R
H6B H 0.2815 0.9002 0.2514 0.117 Uiso 1 1 calc R
H6C H 0.2345 0.8546 0.2914 0.117 Uiso 1 1 calc R
C4 C 0.0032(3) 0.94509(17) 0.25295(16) 0.0681(10) Uani 1 1 d .
H4 H -0.0562 0.9434 0.2351 0.082 Uiso 1 1 calc R
C8 C 0.0388(2) 0.80283(12) 0.23103(12) 0.0454(7) Uani 1 1 d .
C9 C 0.0118(3) 0.75948(14) 0.19474(13) 0.0548(8) Uani 1 1 d .
H9 H 0.0191 0.7654 0.1570 0.066 Uiso 1 1 calc R
C10 C 0.0260(2) 0.79275(14) 0.28657(13) 0.0562(8) Uani 1 1 d .
H10 H 0.0430 0.8214 0.3119 0.067 Uiso 1 1 calc R
N2 N 0.3341(2) 1.01511(14) 0.37000(16) 0.0725(9) Uani 0.50 1 d P
C2 C 0.3341(2) 1.01511(14) 0.37000(16) 0.0725(9) Uani 0.50 1 d P

loop_
_atom_site_aniso_label
_atom_site_aniso_U_11
_atom_site_aniso_U_22
_atom_site_aniso_U_33
_atom_site_aniso_U_23
_atom_site_aniso_U_13
_atom_site_aniso_U_12
C1 0.0595(19) 0.0548(17) 0.0660(19) -0.0062(12) -0.0060(15) -0.0039(15)
N1 0.0595(19) 0.0548(17) 0.0660(19) -0.0062(12) -0.0060(15) -0.0039(15)
Cu1 0.0702(4) 0.0526(3) 0.0636(3) -0.00720(18) -0.0028(2) -0.01140(19)
N4 0.0720(18) 0.0433(15) 0.0555(16) -0.0063(12) -0.0004(14) -0.0060(13)
N3 0.074(2) 0.0473(16) 0.0676(18) -0.0108(13) -0.0017(15) -0.0014(14)
C5 0.066(2) 0.0462(18) 0.0576(19) 0.0003(15) 0.0003(16) -0.0036(15)
C7 0.072(2) 0.0404(17) 0.0530(19) -0.0038(13) -0.0073(15) -0.0041(15)
C3 0.058(2) 0.056(2) 0.085(3) -0.006(2) -0.0035(19) 0.0209(17)
C6 0.057(2) 0.083(3) 0.095(3) 0.007(2) -0.001(2) 0.029(2)
C4 0.053(2) 0.072(2) 0.079(2) 0.002(2) -0.0136(18) 0.0150(19)
C8 0.0537(18) 0.0361(15) 0.0465(17) -0.0027(13) -0.0096(13) 0.0056(13)
C9 0.076(2) 0.0483(18) 0.0402(16) -0.0048(13) -0.0055(15) -0.0057(16)
C10 0.079(2) 0.0414(17) 0.0477(18) -0.0121(14) -0.0062(16) -0.0092(16)
N2 0.076(2) 0.0507(18) 0.091(2) -0.0040(17) -0.013(2) 0.0003(15)
C2 0.076(2) 0.0507(18) 0.091(2) -0.0040(17) -0.013(2) 0.0003(15)

loop_
_atom_type_symbol
_atom_type_description
_atom_type_scat_dispersion_real
_atom_type_scat_dispersion_imag
_atom_type_scat_source
C C 0.0033 0.0016 'International Tables Vol C Tables 4.2.6.8 and 6.1.1.4'
H H 0.0000 0.0000 'International Tables Vol C Tables 4.2.6.8 and 6.1.1.4'
N N 0.0061 0.0033 'International Tables Vol C Tables 4.2.6.8 and 6.1.1.4'
Cu Cu 0.3201 1.2651 'International Tables Vol C Tables 4.2.6.8 and 6.1.1.4'

loop_
_geom_angle_atom_site_label_1
_geom_angle_atom_site_label_2
_geom_angle_atom_site_label_3
_geom_angle
_geom_angle_site_symmetry_1
_geom_angle_site_symmetry_3
N1 C1 C1 0.0(4) 14_465 14_465
N1 C1 Cu1 171.8(3) 14_465 .
C1 C1 Cu1 171.8(3) 14_465 .
N2 Cu1 C1 123.60(13) . .
N2 Cu1 N3 123.50(13) . .
C1 Cu1 N3 112.41(13) . .
C5 N4 C4 105.7(3) . .
C5 N4 C7 129.6(3) . .
C4 N4 C7 124.7(3) . .
C5 N3 C3 103.8(3) . .
C5 N3 Cu1 131.5(3) . .
C3 N3 Cu1 122.9(2) . .
N3 C5 N4 113.7(3) . .
N3 C5 C6 124.0(3) . .
N4 C5 C6 122.3(3) . .
N4 C7 C8 114.5(3) . .
N4 C7 H7A 108.6 . .
C8 C7 H7A 108.6 . .
N4 C7 H7B 108.6 . .
C8 C7 H7B 108.6 . .
H7A C7 H7B 107.6 . .
C4 C3 N3 110.0(3) . .
C4 C3 H3 125.0 . .
N3 C3 H3 125.0 . .
C5 C6 H6A 109.5 . .
C5 C6 H6B 109.5 . .
H6A C6 H6B 109.5 . .
C5 C6 H6C 109.5 . .
H6A C6 H6C 109.5 . .
H6B C6 H6C 109.5 . .
C3 C4 N4 106.8(3) . .
C3 C4 H4 126.6 . .
N4 C4 H4 126.6 . .
C10 C8 C9 117.8(3) . .
C10 C8 C7 123.3(3) . .
C9 C8 C7 118.9(3) . .
C8 C9 C10 121.3(3) . 21_565
C8 C9 H9 119.4 . .
C10 C9 H9 119.4 21_565 .
C8 C10 C9 120.9(3) . 21_565
C8 C10 H10 119.5 . .
C9 C10 H10 119.5 21_565 .
C2 N2 N2 0.0(4) 3 3
C2 N2 Cu1 170.0(2) 3 .
N2 N2 Cu1 170.0(2) 3 .

loop_
_geom_bond_atom_site_label_1
_geom_bond_atom_site_label_2
_geom_bond_distance
_geom_bond_site_symmetry_2
C1 N1 1.170(6) 14_465
C1 C1 1.170(6) 14_465
C1 Cu1 1.905(3) .
Cu1 N2 1.887(3) .
Cu1 N3 1.987(3) .
N4 C5 1.326(4) .
N4 C4 1.404(4) .
N4 C7 1.438(4) .
N3 C5 1.297(4) .
N3 C3 1.421(4) .
C5 C6 1.502(5) .
C7 C8 1.509(4) .
C7 H7A 0.9700 .
C7 H7B 0.9700 .
C3 C4 1.305(5) .
C3 H3 0.9300 .
C6 H6A 0.9600 .
C6 H6B 0.9600 .
C6 H6C 0.9600 .
C4 H4 0.9300 .
C8 C10 1.376(4) .
C8 C9 1.380(4) .
C9 C10 1.385(5) 21_565
C9 H9 0.9300 .
C10 C9 1.385(5) 21_565
C10 H10 0.9300 .
N2 C2 1.161(7) 3
N2 N2 1.161(7) 3

loop_
_geom_torsion_atom_site_label_1
_geom_torsion_atom_site_label_2
_geom_torsion_atom_site_label_3
_geom_torsion_atom_site_label_4
_geom_torsion
_geom_torsion_site_symmetry_1
_geom_torsion_site_symmetry_4
N1 C1 Cu1 N2 75(2) 14_465 .
C1 C1 Cu1 N2 75(2) 14_465 .
N1 C1 Cu1 N3 -97(2) 14_465 .
C1 C1 Cu1 N3 -97(2) 14_465 .
N2 Cu1 N3 C5 -14.3(4) . .
C1 Cu1 N3 C5 158.0(3) . .
N2 Cu1 N3 C3 -176.4(3) . .
C1 Cu1 N3 C3 -4.2(3) . .
C3 N3 C5 N4 -0.4(4) . .
Cu1 N3 C5 N4 -165.1(2) . .
C3 N3 C5 C6 -178.7(3) . .
Cu1 N3 C5 C6 16.6(5) . .
C4 N4 C5 N3 0.4(4) . .
C7 N4 C5 N3 178.1(3) . .
C4 N4 C5 C6 178.7(3) . .
C7 N4 C5 C6 -3.5(5) . .
C5 N4 C7 C8 96.5(4) . .
C4 N4 C7 C8 -86.2(4) . .
C5 N3 C3 C4 0.3(4) . .
Cu1 N3 C3 C4 166.6(3) . .
N3 C3 C4 N4 -0.1(4) . .
C5 N4 C4 C3 -0.2(4) . .
C7 N4 C4 C3 -178.1(3) . .
N4 C7 C8 C10 -18.4(5) . .
N4 C7 C8 C9 162.3(3) . .
C10 C8 C9 C10 -0.6(6) . 21_565
C7 C8 C9 C10 178.6(3) . 21_565
C9 C8 C10 C9 0.6(5) . 21_565
C7 C8 C10 C9 -178.6(3) . 21_565
C1 Cu1 N2 C2 -37(3) . 3
N3 Cu1 N2 C2 135(3) . 3
C1 Cu1 N2 N2 -37(3) . 3
N3 Cu1 N2 N2 135(3) . 3
